data_6000176
loop_
_publ_author_name
'Zheng, C.'
'Wang, R. J.'

_publ_section_title
;
 Synthesis of the one dimensional telluride: [Mn(en)(3)]CdSnTe4(I) and its
 semiconductor characteristics
;
_journal_name_full 'Chinese Journal of Inorganic Chemistry'
_journal_page_first 661
_journal_page_last 666
_journal_volume 15
_journal_year 1999
_chemical_formula_sum 'Cd Mn3 Sn Te4'
_space_group_name_H-M_alt 'P 1'
_cell_angle_alpha 73.520
_cell_angle_beta 86.050
_cell_angle_gamma 76.430
_cell_length_a 9.1340
_cell_length_b 10.0850
_cell_length_c 12.6910
_cell_volume 1089.72
_cod_database_code 6000176

loop_
_atom_site_label
_atom_site_fract_x
_atom_site_fract_y
_atom_site_fract_z
? ? ? ?
